data_1551390
loop_
_publ_author_name
'Semin Lee'
'Chun-Hsing Chen'
'Amar H. Flood'

_publ_section_title
;
 A pentagonal cyanostar macrocycle with cyanostilbene CH donors binds
 anions and forms dialkylphosphate [3]rotaxanes
;
_journal_name_full 'Nature Chemistry'
_journal_page_first 704
_journal_page_last 710
_journal_paper_doi 10.1038/nchem.1668
_journal_volume 5
_journal_year 2013
_chemical_absolute_configuration .
_chemical_formula_moiety 'C65 H65.00 N5'
_chemical_formula_sum 'C65 H65 N5'
_chemical_formula_weight 916.26
_space_group_IT_number 2
_space_group_name_Hall '-P 1'
_space_group_name_H-M_alt 'P -1'
_symmetry_cell_setting triclinic
_symmetry_space_group_name_H-M 'P -1'
_atom_sites_solution_hydrogens difmap
_atom_sites_solution_primary direct
_cell_angle_alpha 103.495(2)
_cell_angle_beta 103.098(2)
_cell_angle_gamma 102.405(3)
_cell_formula_units_Z 2
_cell_length_a 13.520(2)
_cell_length_b 14.217(2)
_cell_length_c 17.557(3)
_cell_measurement_reflns_used 8150
_cell_measurement_temperature 150
_cell_measurement_theta_max 24
_cell_measurement_theta_min 2
_cell_volume 3065.8(8)
_computing_cell_refinement 'Apex2 (Bruker AXS, 2006)'
_computing_data_collection 'Apex2 (Bruker AXS, 2006)'
_computing_data_reduction 'Apex2 (Bruker AXS, 2006)'
_computing_molecular_graphics 'CAMERON (Watkin et al., 1996)'
_computing_publication_material 'CRYSTALS (Betteridge et al., 2003)'
_computing_structure_refinement 'CRYSTALS (Betteridge et al., 2003)'
_computing_structure_solution 'SIR92 (Altomare et al., 1994)'
_diffrn_ambient_temperature 150
_diffrn_measured_fraction_theta_full 0.979
_diffrn_measured_fraction_theta_max 0.940
_diffrn_measurement_device Area
_diffrn_measurement_device_type 'Bruker Kappa Apex2'
_diffrn_measurement_method '\f & \w scans'
_diffrn_radiation_monochromator graphite
_diffrn_radiation_type 'Mo K\a'
_diffrn_radiation_wavelength 0.71073
_diffrn_reflns_av_R_equivalents 0.028
_diffrn_reflns_limit_h_max 18
_diffrn_reflns_limit_h_min -18
_diffrn_reflns_limit_k_max 19
_diffrn_reflns_limit_k_min -19
_diffrn_reflns_limit_l_max 24
_diffrn_reflns_limit_l_min 0
_diffrn_reflns_number 16876
_diffrn_reflns_theta_full 25.239
_diffrn_reflns_theta_max 30.047
_diffrn_reflns_theta_min 1.247
_diffrn_standards_interval_count .
_diffrn_standards_interval_time .
_diffrn_standards_number 0
_exptl_absorpt_coefficient_mu 0.058
_exptl_absorpt_correction_T_max 0.99
_exptl_absorpt_correction_T_min 0.98
_exptl_absorpt_correction_type numerical
_exptl_absorpt_process_details
; 
 Analytical Absorption (De Meulenaer & Tompa, 1965) 
;
_exptl_crystal_colour colorless
_exptl_crystal_density_diffrn 0.992
_exptl_crystal_density_method 'not measured'
_exptl_crystal_description prism
_exptl_crystal_F_000 980.001
_exptl_crystal_size_max 0.492
_exptl_crystal_size_mid 0.283
_exptl_crystal_size_min 0.212
_refine_diff_density_max 0.98
_refine_diff_density_min -0.83
_refine_ls_extinction_method None
_refine_ls_goodness_of_fit_ref 0.9949
_refine_ls_hydrogen_treatment constr
_refine_ls_matrix_type full
_refine_ls_number_parameters 1012
_refine_ls_number_reflns 16876
_refine_ls_number_restraints 222
_refine_ls_R_factor_all 0.1665
_refine_ls_R_factor_gt 0.1130
_refine_ls_shift/su_max 0.0424106
_refine_ls_shift/su_mean 0.0040969
_refine_ls_structure_factor_coef Fsqd
_refine_ls_weighting_details
;
 Method= Modified Sheldrick 
 w=1/[\s^2^(F^2^) + ( 0.20P)^2^ + 0.00P] 
 ,where P=(max(Fo^2^,0) + 2Fc^2^)/3 
;
_refine_ls_weighting_scheme calc
_refine_ls_wR_factor_all 0.4339
_refine_ls_wR_factor_gt 0.3528
_refine_ls_wR_factor_ref 0.4339
_reflns_limit_h_max 18
_reflns_limit_h_min -18
_reflns_limit_k_max 19
_reflns_limit_k_min -19
_reflns_limit_l_max 24
_reflns_limit_l_min 0
_reflns_number_gt 9019
_reflns_number_total 16876
_reflns_threshold_expression I>2.0\s(I)
_oxford_diffrn_Wilson_B_factor 4.31
_oxford_diffrn_Wilson_scale 51.12
_oxford_refine_ls_r_factor_ref 0.1665
_oxford_refine_ls_scale 0.1738(2)
_oxford_reflns_number_all 16876
_oxford_reflns_threshold_expression_ref I>-10.0\s(I)
_cod_data_source_file nchem.1668-s2.cif
_cod_data_source_block 11075
_cod_original_sg_symbol_H-M 'P -1 '
_cod_original_formula_sum 'C65 H65.00 N5'
_cod_database_code 1551390

loop_
_symmetry_equiv_pos_as_xyz
x,y,z
-x,-y,-z

loop_
_atom_site_label
_atom_site_type_symbol
_atom_site_fract_x
_atom_site_fract_y
_atom_site_fract_z
_atom_site_U_iso_or_equiv
_atom_site_occupancy
_atom_site_adp_type
_atom_site_refinement_flags_posn
_atom_site_refinement_flags_adp
_atom_site_refinement_flags_occupancy
_atom_site_disorder_assembly
_atom_site_disorder_group
_atom_site_attached_hydrogens
N1 N 0.4665(6) 0.3397(6) 0.4242(5) 0.0828 0.626(4) Uani . . P 1 1 .
N2 N 0.8581(9) -0.0966(5) 0.3943(4) 0.0783 0.626(4) Uani . . P 1 1 .
N3 N 0.5683(8) -0.5665(8) -0.0881(4) 0.0778 0.626(4) Uani . . P 1 1 .
N4 N 0.0239(11) -0.3998(9) -0.3860(9) 0.0925 0.626(4) Uani . . P 1 1 .
N5 N -0.0640(6) 0.1345(6) -0.0378(4) 0.0850 0.626(4) Uani . . P 1 1 .
N501 N 0.4935(11) 0.3190(10) 0.4422(8) 0.0823 0.374(4) Uani . U P 1 2 .
N502 N 0.8667(16) -0.1274(11) 0.3702(9) 0.1012 0.374(4) Uani . . P 1 2 .
N503 N 0.5390(15) -0.5806(12) -0.1246(8) 0.0858 0.374(4) Uani . . P 1 2 .
N504 N 0.0101(19) -0.3656(17) -0.3914(13) 0.0886 0.374(4) Uani . . P 1 2 .
N505 N -0.0468(11) 0.1687(9) -0.0105(7) 0.0698 0.374(4) Uani . U P 1 2 .
C1 C 0.4846(2) 0.2866(2) 0.37209(17) 0.0582 1.0000 Uani . U . . . .
C2 C 0.5074(5) 0.2243(5) 0.3074(4) 0.0469 0.626(4) Uani . U P 1 1 .
C3 C 0.5973(4) 0.1803(4) 0.3316(3) 0.0398 0.626(4) Uani . . P 1 1 .
C4 C 0.6114(5) 0.1005(5) 0.2790(3) 0.0458 0.626(4) Uani . U P 1 1 .
C5 C 0.6946(5) 0.0609(4) 0.3032(3) 0.0440 0.626(4) Uani . . P 1 1 .
C6 C 0.7641(9) 0.1051(10) 0.3833(8) 0.0497 0.626(4) Uani . . P 1 1 .
C7 C 0.7559(2) 0.1832(2) 0.43615(15) 0.0485 1.0000 Uani . . . . . .
C8 C 0.6692(13) 0.2261(10) 0.4097(8) 0.0449 0.626(4) Uani . . P 1 1 .
C9 C 0.8266(2) 0.2340(2) 0.52480(15) 0.0518 1.0000 Uani . . . . . .
C10 C 0.8623(3) 0.3483(2) 0.54312(19) 0.0793 1.0000 Uani . . . . . .
C11 C 0.7606(3) 0.2085(3) 0.5805(2) 0.0932 1.0000 Uani . . . . . .
C12 C 0.9230(3) 0.1968(3) 0.5409(2) 0.0841 1.0000 Uani . . . . . .
C13 C 0.7008(4) -0.0268(3) 0.2437(2) 0.0498 0.626(4) Uani . . P 1 1 .
C14 C 0.8117(2) -0.09759(19) 0.32924(16) 0.0559 1.0000 Uani . . . . . .
C15 C 0.7496(6) -0.1003(5) 0.2511(4) 0.0439 0.626(4) Uani . . P 1 1 .
C16 C 0.7443(5) -0.1856(4) 0.1846(3) 0.0437 0.626(4) Uani . . P 1 1 .
C17 C 0.6634(5) -0.2137(4) 0.1104(5) 0.0429 0.626(4) Uani . . P 1 1 .
C18 C 0.6549(5) -0.2948(5) 0.0446(4) 0.0470 0.626(4) Uani . . P 1 1 .
C19 C 0.7325(13) -0.3452(8) 0.0553(7) 0.0534 0.626(4) Uani . . P 1 1 .
C20 C 0.8087(2) -0.3256(2) 0.12022(15) 0.0539 1.0000 Uani D . . . . .
C21 C 0.8170(7) -0.2399(5) 0.1893(4) 0.0399 0.626(4) Uani . . P 1 1 .
C22 C 0.89289(17) -0.38208(16) 0.13484(11) 0.0516 1.0000 Uani D . . . . .
C23 C 0.9826(5) -0.3205(5) 0.2138(4) 0.076(3) 0.368(9) Uiso D . P 1 3 .
C24 C 0.9370(5) -0.4023(5) 0.0634(3) 0.046(2) 0.368(9) Uiso D . P 1 3 .
C25 C 0.8448(4) -0.4814(5) 0.1501(5) 0.078(3) 0.368(9) Uiso D . P 1 3 .
C26 C 0.5704(3) -0.3159(3) -0.0294(2) 0.0501 0.626(4) Uani . . P 1 1 .
C27 C 0.5451(2) -0.4950(2) -0.09377(16) 0.0543 1.0000 Uani . . . . . .
C28 C 0.5169(7) -0.4038(7) -0.0927(4) 0.0474 0.626(4) Uani . U P 1 1 .
C29 C 0.4307(4) -0.4107(4) -0.1625(3) 0.0459 0.626(4) Uani . . P 1 1 .
C30 C 0.3712(5) -0.3394(5) -0.1579(3) 0.0501 0.626(4) Uani . . P 1 1 .
C31 C 0.2912(6) -0.3427(4) -0.2250(4) 0.0469 0.626(4) Uani . . P 1 1 .
C32 C 0.2732(9) -0.4157(10) -0.2996(9) 0.0602 0.626(4) Uani . . P 1 1 .
C33 C 0.3226(2) -0.48776(18) -0.30909(14) 0.0547 1.0000 Uani D . . . . .
C34 C 0.4057(6) -0.4849(6) -0.2362(6) 0.0438 0.626(4) Uani . . P 1 1 .
C35 C 0.29723(17) -0.57531(15) -0.38734(11) 0.0585 1.0000 Uani D . . . . .
C36 C 0.1848(4) -0.6453(4) -0.4052(3) 0.084(2) 0.539(8) Uiso D . P 1 5 .
C37 C 0.3057(5) -0.5371(3) -0.4590(3) 0.077(2) 0.539(8) Uiso D . P 1 5 .
C38 C 0.3715(4) -0.6409(4) -0.3746(3) 0.094(3) 0.539(8) Uiso D . P 1 5 .
C39 C 0.2371(4) -0.2660(4) -0.2119(3) 0.0577 0.626(4) Uani . . P 1 1 .
C40 C 0.0785(2) -0.3339(2) -0.33008(19) 0.0616 1.0000 Uani . . . . . .
C41 C 0.1457(10) -0.2587(8) -0.2561(7) 0.0513 0.626(4) Uani . . P 1 1 .
C42 C 0.0985(6) -0.1739(5) -0.2309(4) 0.0481 0.626(4) Uani . . P 1 1 .
C43 C 0.1443(5) -0.1019(5) -0.1538(5) 0.0556 0.626(4) Uani . . P 1 1 .
C44 C 0.1034(5) -0.0210(5) -0.1310(3) 0.0537 0.626(4) Uani . . P 1 1 .
C45 C 0.0162(11) -0.0128(11) -0.1875(9) 0.0602 0.626(4) Uani . . P 1 1 .
C46 C -0.0343(2) -0.0775(2) -0.25950(15) 0.0570 1.0000 Uani D . . . . .
C47 C 0.0112(6) -0.1597(5) -0.2816(4) 0.0406 0.626(4) Uani . . P 1 1 .
C48 C -0.13045(16) -0.07743(16) -0.32466(13) 0.0568 1.0000 Uani D . . . . .
C49 C -0.1917(5) -0.0103(5) -0.2856(3) 0.097(3) 0.517(10) Uiso D . P 1 7 .
C50 C -0.2025(4) -0.1836(4) -0.3677(4) 0.088(2) 0.517(10) Uiso D . P 1 7 .
C51 C -0.0945(3) -0.0297(6) -0.3866(3) 0.096(3) 0.517(10) Uiso D . P 1 7 .
C52 C 0.1590(4) 0.0535(4) -0.0504(3) 0.0614 0.626(4) Uani . . P 1 1 .
C53 C 0.0198(3) 0.1299(2) -0.02191(18) 0.0590 1.0000 Uani . U . . . .
C54 C 0.1313(7) 0.1204(6) 0.0002(4) 0.0532 0.626(4) Uani . . P 1 1 .
C55 C 0.1978(6) 0.1878(5) 0.0798(4) 0.0502 0.626(4) Uani . . P 1 1 .
C56 C 0.2888(6) 0.1663(5) 0.1180(4) 0.0546 0.626(4) Uani . U P 1 1 .
C57 C 0.3581(5) 0.2321(5) 0.1923(4) 0.0465 0.626(4) Uani . . P 1 1 .
C58 C 0.3317(11) 0.3155(9) 0.2247(5) 0.0592 0.626(4) Uani . . P 1 1 .
C59 C 0.2493(2) 0.34495(18) 0.19660(14) 0.0516 1.0000 Uani D . . . . .
C60 C 0.1859(10) 0.2734(8) 0.1208(5) 0.0666 0.626(4) Uani . . P 1 1 .
C61 C 0.21673(16) 0.43796(14) 0.23333(11) 0.0543 1.0000 Uani D . . . . .
C62 C 0.1924(4) 0.4950(3) 0.1681(2) 0.0791 0.628(6) Uani D . P 1 9 .
C63 C 0.1249(4) 0.4102(3) 0.2622(3) 0.0922 0.628(6) Uani D . P 1 9 .
C64 C 0.3106(4) 0.5141(3) 0.3046(3) 0.1086 0.628(6) Uani D . P 1 9 .
C65 C 0.4499(4) 0.2011(3) 0.2289(3) 0.0525 0.626(4) Uani . . P 1 1 .
C502 C 0.4702(10) 0.2326(10) 0.2889(7) 0.0515 0.374(4) Uani . U P 1 2 .
C503 C 0.6152(7) 0.1445(10) 0.3101(7) 0.0499 0.374(4) Uani . . P 1 2 .
C504 C 0.6393(9) 0.0648(9) 0.2745(6) 0.0507 0.374(4) Uani . U P 1 2 .
C505 C 0.7201(9) 0.0316(7) 0.3147(6) 0.0502 0.374(4) Uani . . P 1 2 .
C506 C 0.7827(15) 0.0907(14) 0.3911(12) 0.0513 0.374(4) Uani . . P 1 2 .
C508 C 0.676(3) 0.2036(18) 0.3988(16) 0.0614 0.374(4) Uani . . P 1 2 .
C513 C 0.7001(7) -0.1144(7) 0.1938(5) 0.0654 0.374(4) Uani . . P 1 2 .
C515 C 0.7432(10) -0.0658(9) 0.2706(8) 0.0505 0.374(4) Uani . . P 1 2 .
C516 C 0.7131(10) -0.2013(8) 0.1478(9) 0.0537 0.374(4) Uani . . P 1 2 .
C517 C 0.6360(10) -0.2520(11) 0.0716(8) 0.0689 0.374(4) Uani . . P 1 2 .
C518 C 0.6349(8) -0.3389(9) 0.0157(6) 0.0523 0.374(4) Uani . . P 1 2 .
C519 C 0.7201(17) -0.3769(14) 0.0398(9) 0.0482 0.374(4) Uani . . P 1 2 .
C521 C 0.7940(14) -0.2475(14) 0.1611(8) 0.0685 0.374(4) Uani . . P 1 2 .
C523 C 1.0058(4) -0.3041(4) 0.1768(6) 0.064(3) 0.331(11) Uiso D . P 1 4 .
C524 C 0.8701(5) -0.4473(7) 0.1856(6) 0.071(3) 0.331(11) Uiso D . P 1 4 .
C525 C 0.8986(6) -0.4439(7) 0.0531(3) 0.074(3) 0.331(11) Uiso D . P 1 4 .
C526 C 0.4844(7) -0.3448(7) -0.0976(4) 0.0625 0.374(4) Uani . . P 1 2 .
C528 C 0.5457(12) -0.3937(13) -0.0657(6) 0.0484 0.374(4) Uani . U P 1 2 .
C529 C 0.4001(10) -0.3792(9) -0.1733(6) 0.0585 0.374(4) Uani . . P 1 2 .
C530 C 0.3247(10) -0.3249(7) -0.1853(7) 0.0526 0.374(4) Uani . . P 1 2 .
C531 C 0.2453(8) -0.3476(7) -0.2538(5) 0.0451 0.374(4) Uani . . P 1 2 .
C532 C 0.2393(15) -0.4280(13) -0.3156(13) 0.0475 0.374(4) Uani . . P 1 2 .
C534 C 0.3922(14) -0.4560(10) -0.2412(10) 0.0560 0.374(4) Uani . . P 1 2 .
C536 C 0.2382(5) -0.6725(4) -0.3763(3) 0.082(3) 0.461(8) Uiso D . P 1 6 .
C537 C 0.2338(6) -0.5548(4) -0.4597(3) 0.108(3) 0.461(8) Uiso D . P 1 6 .
C538 C 0.4005(4) -0.5931(4) -0.4017(3) 0.094(3) 0.461(8) Uiso D . P 1 6 .
C539 C 0.1700(7) -0.2037(6) -0.2027(5) 0.0597 0.374(4) Uani . . P 1 2 .
C541 C 0.1628(17) -0.2866(13) -0.2554(14) 0.0582 0.374(4) Uani . . P 1 2 .
C542 C 0.1049(9) -0.1378(9) -0.1997(8) 0.0519 0.374(4) Uani . . P 1 2 .
C543 C 0.1285(9) -0.0661(9) -0.1248(7) 0.0616 0.374(4) Uani . U P 1 2 .
C544 C 0.0713(8) 0.0078(8) -0.1115(6) 0.0560 0.374(4) Uani . U P 1 2 .
C545 C -0.0093(17) 0.0026(15) -0.1764(13) 0.0506 0.374(4) Uani . . P 1 2 .
C547 C 0.0252(15) -0.1326(12) -0.2571(8) 0.0773 0.374(4) Uani . . P 1 2 .
C549 C -0.1507(5) 0.0263(5) -0.3046(4) 0.114(3) 0.483(10) Uiso D . P 1 8 .
C550 C -0.2245(4) -0.1562(5) -0.3307(4) 0.109(3) 0.483(10) Uiso D . P 1 8 .
C551 C -0.1075(4) -0.0927(6) -0.4082(3) 0.074(2) 0.483(10) Uiso D . P 1 8 .
C552 C 0.1957(8) 0.1171(6) 0.0229(5) 0.0608 0.374(4) Uani . . P 1 2 .
C554 C 0.0994(11) 0.0888(9) -0.0308(8) 0.0586 0.374(4) Uani . . P 1 2 .
C555 C 0.2422(12) 0.1887(9) 0.1013(7) 0.0543 0.374(4) Uani . . P 1 2 .
C556 C 0.3278(11) 0.1820(9) 0.1547(8) 0.0538 0.374(4) Uani . U P 1 2 .
C557 C 0.3810(8) 0.2495(8) 0.2321(6) 0.0496 0.374(4) Uani . . P 1 2 .
C558 C 0.3455(12) 0.3342(11) 0.2490(9) 0.0361 0.374(4) Uani . . P 1 2 .
C560 C 0.1833(12) 0.2815(14) 0.1228(11) 0.0647 0.374(4) Uani . . P 1 2 .
C562 C 0.2293(5) 0.4515(4) 0.3246(4) 0.080(3) 0.372(6) Uiso D . P 1 10 .
C563 C 0.2794(5) 0.5282(4) 0.2223(4) 0.096(4) 0.372(6) Uiso D . P 1 10 .
C564 C 0.0969(5) 0.4215(3) 0.1934(4) 0.069(2) 0.372(6) Uiso D . P 1 10 .
C565 C 0.5293(7) 0.1750(6) 0.2661(5) 0.0588 0.374(4) Uani . . P 1 2 .
C623 C 0.9941(5) -0.3267(6) 0.1215(7) 0.117(6) 0.301(8) Uiso D . P 1 11 .
C624 C 0.9149(7) -0.3930(7) 0.2184(4) 0.081(4) 0.301(8) Uiso D . P 1 11 .
C625 C 0.8552(5) -0.4881(6) 0.0696(5) 0.087(4) 0.301(8) Uiso D . P 1 11 .
H41 H 0.5636 0.0702 0.2254 0.0624 0.626(4) Uiso R . P 1 1 .
H61 H 0.8209 0.0776 0.3991 0.0556 0.626(4) Uiso R . P 1 1 .
H81 H 0.6571 0.2792 0.4474 0.0659 0.626(4) Uiso R . P 1 1 .
H101 H 0.9055 0.3783 0.5982 0.1018 1.0000 Uiso R . . . . .
H102 H 0.9017 0.3648 0.5072 0.1018 1.0000 Uiso R . . . . .
H103 H 0.8020 0.3730 0.5350 0.1018 1.0000 Uiso R . . . . .
H111 H 0.8011 0.2389 0.6362 0.1136 1.0000 Uiso R . . . . .
H112 H 0.7387 0.1374 0.5696 0.1136 1.0000 Uiso R . . . . .
H113 H 0.7001 0.2327 0.5699 0.1136 1.0000 Uiso R . . . . .
H121 H 0.9651 0.2294 0.5960 0.1071 1.0000 Uiso R . . . . .
H122 H 0.9629 0.2117 0.5050 0.1071 1.0000 Uiso R . . . . .
H123 H 0.9021 0.1260 0.5321 0.1071 1.0000 Uiso R . . . . .
H131 H 0.6656 -0.0334 0.1885 0.0722 0.626(4) Uiso R . P 1 1 .
H171 H 0.6129 -0.1767 0.1040 0.0629 0.626(4) Uiso R . P 1 1 .
H191 H 0.7285 -0.3995 0.0102 0.0546 0.626(4) Uiso R . P 1 1 .
H211 H 0.8724 -0.2205 0.2390 0.0702 0.626(4) Uiso R . P 1 1 .
H231 H 1.0347 -0.3554 0.2229 0.0997 0.368(9) Uiso R . P 1 3 .
H232 H 1.0128 -0.2590 0.2045 0.0997 0.368(9) Uiso R . P 1 3 .
H233 H 0.9576 -0.3067 0.2605 0.0997 0.368(9) Uiso R . P 1 3 .
H241 H 0.9888 -0.4372 0.0735 0.0727 0.368(9) Uiso R . P 1 3 .
H242 H 0.9673 -0.3422 0.0520 0.0727 0.368(9) Uiso R . P 1 3 .
H243 H 0.8790 -0.4440 0.0177 0.0727 0.368(9) Uiso R . P 1 3 .
H251 H 0.8965 -0.5166 0.1591 0.1108 0.368(9) Uiso R . P 1 3 .
H252 H 0.8234 -0.4633 0.1982 0.1108 0.368(9) Uiso R . P 1 3 .
H253 H 0.7851 -0.5234 0.1059 0.1108 0.368(9) Uiso R . P 1 3 .
H261 H 0.5474 -0.2589 -0.0360 0.0712 0.626(4) Uiso R . P 1 1 .
H301 H 0.3869 -0.2888 -0.1073 0.0758 0.626(4) Uiso R . P 1 1 .
H321 H 0.2187 -0.4164 -0.3448 0.0642 0.626(4) Uiso R . P 1 1 .
H341 H 0.4438 -0.5338 -0.2391 0.0766 0.626(4) Uiso R . P 1 1 .
H361 H 0.1696 -0.6997 -0.4534 0.1028 0.539(8) Uiso R . P 1 5 .
H362 H 0.1820 -0.6710 -0.3602 0.1028 0.539(8) Uiso R . P 1 5 .
H363 H 0.1340 -0.6087 -0.4125 0.1028 0.539(8) Uiso R . P 1 5 .
H371 H 0.2905 -0.5923 -0.5065 0.0980 0.539(8) Uiso R . P 1 5 .
H372 H 0.3752 -0.4948 -0.4481 0.0980 0.539(8) Uiso R . P 1 5 .
H373 H 0.2561 -0.4996 -0.4678 0.0980 0.539(8) Uiso R . P 1 5 .
H381 H 0.3567 -0.6952 -0.4227 0.1259 0.539(8) Uiso R . P 1 5 .
H382 H 0.4420 -0.5997 -0.3618 0.1259 0.539(8) Uiso R . P 1 5 .
H383 H 0.3639 -0.6669 -0.3304 0.1259 0.539(8) Uiso R . P 1 5 .
H391 H 0.2752 -0.2080 -0.1666 0.0784 0.626(4) Uiso R . P 1 1 .
H431 H 0.2049 -0.1073 -0.1171 0.0759 0.626(4) Uiso R . P 1 1 .
H451 H -0.0098 0.0435 -0.1718 0.0712 0.626(4) Uiso R . P 1 1 .
H471 H -0.0187 -0.2071 -0.3346 0.0775 0.626(4) Uiso R . P 1 1 .
H491 H -0.2514 -0.0106 -0.3265 0.1104 0.517(10) Uiso R . P 1 7 .
H492 H -0.1461 0.0565 -0.2618 0.1104 0.517(10) Uiso R . P 1 7 .
H493 H -0.2146 -0.0341 -0.2445 0.1104 0.517(10) Uiso R . P 1 7 .
H501 H -0.2617 -0.1825 -0.4084 0.0978 0.517(10) Uiso R . P 1 7 .
H502 H -0.1649 -0.2249 -0.3924 0.0978 0.517(10) Uiso R . P 1 7 .
H503 H -0.2264 -0.2100 -0.3280 0.0978 0.517(10) Uiso R . P 1 7 .
H511 H -0.1540 -0.0300 -0.4278 0.0963 0.517(10) Uiso R . P 1 7 .
H512 H -0.0547 -0.0686 -0.4110 0.0963 0.517(10) Uiso R . P 1 7 .
H513 H -0.0514 0.0377 -0.3602 0.0963 0.517(10) Uiso R . P 1 7 .
H521 H 0.2304 0.0539 -0.0299 0.0858 0.626(4) Uiso R . P 1 1 .
H561 H 0.3040 0.1061 0.0936 0.0760 0.626(4) Uiso R . P 1 1 .
H581 H 0.3791 0.3587 0.2757 0.0612 0.626(4) Uiso R . P 1 1 .
H601 H 0.1207 0.2845 0.0968 0.0856 0.626(4) Uiso R . P 1 1 .
H621 H 0.1720 0.5529 0.1902 0.0970 0.628(6) Uiso R . P 1 9 .
H622 H 0.2537 0.5149 0.1513 0.0970 0.628(6) Uiso R . P 1 9 .
H623 H 0.1363 0.4504 0.1222 0.0970 0.628(6) Uiso R . P 1 9 .
H631 H 0.1058 0.4690 0.2842 0.0990 0.628(6) Uiso R . P 1 9 .
H632 H 0.1418 0.3784 0.3034 0.0990 0.628(6) Uiso R . P 1 9 .
H633 H 0.0674 0.3650 0.2178 0.0990 0.628(6) Uiso R . P 1 9 .
H641 H 0.2904 0.5721 0.3270 0.1263 0.628(6) Uiso R . P 1 9 .
H642 H 0.3689 0.5335 0.2843 0.1263 0.628(6) Uiso R . P 1 9 .
H643 H 0.3304 0.4832 0.3459 0.1263 0.628(6) Uiso R . P 1 9 .
H651 H 0.4718 0.1566 0.1911 0.0765 0.626(4) Uiso R . P 1 1 .
H5041 H 0.5992 0.0251 0.2202 0.0878 0.374(4) Uiso R . P 1 2 .
H5061 H 0.8385 0.0697 0.4194 0.0709 0.374(4) Uiso R . P 1 2 .
H5081 H 0.6646 0.2656 0.4234 0.0541 0.374(4) Uiso R . P 1 2 .
H5131 H 0.6537 -0.0851 0.1642 0.0575 0.374(4) Uiso R . P 1 2 .
H5171 H 0.5761 -0.2284 0.0558 0.1042 0.374(4) Uiso R . P 1 2 .
H5191 H 0.7217 -0.4381 0.0046 0.0481 0.374(4) Uiso R . P 1 2 .
H5211 H 0.8493 -0.2156 0.2109 0.0511 0.374(4) Uiso R . P 1 2 .
H5231 H 1.0579 -0.3389 0.1858 0.1062 0.331(11) Uiso R . P 1 4 .
H5232 H 1.0151 -0.2715 0.1365 0.1062 0.331(11) Uiso R . P 1 4 .
H5233 H 1.0129 -0.2553 0.2265 0.1062 0.331(11) Uiso R . P 1 4 .
H5241 H 0.9227 -0.4818 0.1937 0.1030 0.331(11) Uiso R . P 1 4 .
H5242 H 0.8761 -0.4006 0.2360 0.1030 0.331(11) Uiso R . P 1 4 .
H5243 H 0.8019 -0.4947 0.1659 0.1030 0.331(11) Uiso R . P 1 4 .
H5251 H 0.9504 -0.4790 0.0619 0.1710 0.331(11) Uiso R . P 1 4 .
H5252 H 0.9109 -0.4074 0.0156 0.1710 0.331(11) Uiso R . P 1 4 .
H5253 H 0.8301 -0.4908 0.0313 0.1710 0.331(11) Uiso R . P 1 4 .
H5261 H 0.4968 -0.2773 -0.0653 0.0812 0.374(4) Uiso R . P 1 2 .
H5301 H 0.3357 -0.2674 -0.1407 0.0734 0.374(4) Uiso R . P 1 2 .
H5321 H 0.1864 -0.4428 -0.3661 0.0483 0.374(4) Uiso R . P 1 2 .
H5341 H 0.4416 -0.4938 -0.2332 0.0479 0.374(4) Uiso R . P 1 2 .
H5361 H 0.2231 -0.7270 -0.4243 0.1160 0.461(8) Uiso R . P 1 6 .
H5362 H 0.2808 -0.6857 -0.3311 0.1160 0.461(8) Uiso R . P 1 6 .
H5363 H 0.1739 -0.6654 -0.3658 0.1160 0.461(8) Uiso R . P 1 6 .
H5371 H 0.2197 -0.6098 -0.5072 0.1848 0.461(8) Uiso R . P 1 6 .
H5372 H 0.2725 -0.4950 -0.4669 0.1848 0.461(8) Uiso R . P 1 6 .
H5373 H 0.1689 -0.5466 -0.4512 0.1848 0.461(8) Uiso R . P 1 6 .
H5381 H 0.3858 -0.6473 -0.4498 0.1124 0.461(8) Uiso R . P 1 6 .
H5382 H 0.4387 -0.6085 -0.3559 0.1124 0.461(8) Uiso R . P 1 6 .
H5383 H 0.4416 -0.5333 -0.4073 0.1124 0.461(8) Uiso R . P 1 6 .
H5391 H 0.2309 -0.1846 -0.1568 0.0585 0.374(4) Uiso R . P 1 2 .
H5431 H 0.1811 -0.0683 -0.0796 0.0802 0.374(4) Uiso R . P 1 2 .
H5451 H -0.0496 0.0495 -0.1702 0.0534 0.374(4) Uiso R . P 1 2 .
H5471 H 0.0070 -0.1821 -0.3087 0.0352 0.374(4) Uiso R . P 1 2 .
H5491 H -0.2104 0.0261 -0.3455 0.1733 0.483(10) Uiso R . P 1 8 .
H5492 H -0.0903 0.0762 -0.3030 0.1733 0.483(10) Uiso R . P 1 8 .
H5493 H -0.1640 0.0410 -0.2528 0.1733 0.483(10) Uiso R . P 1 8 .
H5501 H -0.2832 -0.1554 -0.3720 0.1554 0.483(10) Uiso R . P 1 8 .
H5502 H -0.2114 -0.2201 -0.3443 0.1554 0.483(10) Uiso R . P 1 8 .
H5503 H -0.2397 -0.1440 -0.2797 0.1554 0.483(10) Uiso R . P 1 8 .
H5511 H -0.1670 -0.0932 -0.4494 0.1048 0.483(10) Uiso R . P 1 8 .
H5512 H -0.0918 -0.1554 -0.4222 0.1048 0.483(10) Uiso R . P 1 8 .
H5513 H -0.0482 -0.0397 -0.4039 0.1048 0.483(10) Uiso R . P 1 8 .
H5521 H 0.2405 0.0781 0.0070 0.0722 0.374(4) Uiso R . P 1 2 .
H5561 H 0.3532 0.1253 0.1389 0.0614 0.374(4) Uiso R . P 1 2 .
H5581 H 0.3820 0.3864 0.2988 0.0479 0.374(4) Uiso R . P 1 2 .
H5601 H 0.1211 0.2878 0.0888 0.0255 0.374(4) Uiso R . P 1 2 .
H5621 H 0.2090 0.5093 0.3471 0.0983 0.372(6) Uiso R . P 1 10 .
H5622 H 0.3020 0.4613 0.3506 0.0983 0.372(6) Uiso R . P 1 10 .
H5623 H 0.1878 0.3941 0.3332 0.0983 0.372(6) Uiso R . P 1 10 .
H5631 H 0.2580 0.5852 0.2450 0.1160 0.372(6) Uiso R . P 1 10 .
H5632 H 0.3528 0.5398 0.2471 0.1160 0.372(6) Uiso R . P 1 10 .
H5633 H 0.2664 0.5172 0.1650 0.1160 0.372(6) Uiso R . P 1 10 .
H5641 H 0.0762 0.4793 0.2156 0.0847 0.372(6) Uiso R . P 1 10 .
H5642 H 0.0816 0.4083 0.1357 0.0847 0.372(6) Uiso R . P 1 10 .
H5643 H 0.0590 0.3650 0.2054 0.0847 0.372(6) Uiso R . P 1 10 .
H5651 H 0.5092 0.1431 0.2088 0.0612 0.374(4) Uiso R . P 1 2 .
H6231 H 1.0462 -0.3616 0.1304 0.1015 0.301(8) Uiso R . P 1 11 .
H6232 H 1.0232 -0.2579 0.1533 0.1015 0.301(8) Uiso R . P 1 11 .
H6233 H 0.9721 -0.3309 0.0652 0.1015 0.301(8) Uiso R . P 1 11 .
H6241 H 0.9668 -0.4284 0.2261 0.0975 0.301(8) Uiso R . P 1 11 .
H6242 H 0.9440 -0.3251 0.2521 0.0975 0.301(8) Uiso R . P 1 11 .
H6243 H 0.8553 -0.4242 0.2328 0.0975 0.301(8) Uiso R . P 1 11 .
H6251 H 0.9069 -0.5234 0.0784 0.0880 0.301(8) Uiso R . P 1 11 .
H6252 H 0.8368 -0.4883 0.0141 0.0880 0.301(8) Uiso R . P 1 11 .
H6253 H 0.7939 -0.5203 0.0818 0.0880 0.301(8) Uiso R . P 1 11 .

loop_
_atom_site_aniso_label
_atom_site_aniso_U_11
_atom_site_aniso_U_22
_atom_site_aniso_U_33
_atom_site_aniso_U_23
_atom_site_aniso_U_13
_atom_site_aniso_U_12
N1 0.104(5) 0.104(4) 0.069(4) 0.026(3) 0.040(4) 0.071(4)
N2 0.117(5) 0.053(4) 0.050(3) 0.006(3) -0.008(3) 0.039(4)
N3 0.087(5) 0.066(4) 0.081(5) 0.019(4) 0.019(4) 0.031(4)
N4 0.055(5) 0.092(7) 0.088(5) -0.026(5) 0.003(4) 0.011(4)
N5 0.055(4) 0.099(5) 0.077(4) -0.002(3) 0.000(3) 0.026(4)
N501 0.083(5) 0.097(6) 0.056(4) 0.001(4) 0.011(4) 0.037(5)
N502 0.136(10) 0.074(9) 0.073(9) 0.009(6) -0.029(8) 0.063(8)
N503 0.109(12) 0.055(6) 0.091(9) 0.015(7) 0.032(8) 0.022(6)
N504 0.071(8) 0.113(15) 0.052(5) -0.016(7) -0.004(5) 0.034(8)
N505 0.060(5) 0.069(5) 0.071(5) 0.002(4) 0.014(4) 0.025(4)
C1 0.0571(17) 0.0703(18) 0.0489(14) 0.0108(13) 0.0112(12) 0.0331(14)
C2 0.047(4) 0.048(2) 0.045(3) 0.010(2) 0.008(3) 0.022(3)
C3 0.042(3) 0.040(3) 0.040(2) 0.0126(19) 0.0089(19) 0.0172(19)
C4 0.056(3) 0.042(3) 0.039(2) -0.003(2) 0.010(2) 0.033(2)
C5 0.054(4) 0.044(3) 0.039(3) 0.011(2) 0.010(3) 0.027(2)
C6 0.040(4) 0.060(5) 0.058(4) 0.021(3) 0.014(3) 0.028(3)
C7 0.0492(15) 0.0511(14) 0.0406(12) 0.0124(11) 0.0057(11) 0.0140(12)
C8 0.049(3) 0.038(5) 0.044(3) 0.012(3) 0.001(3) 0.018(3)
C9 0.0575(16) 0.0541(15) 0.0404(12) 0.0101(11) 0.0060(11) 0.0218(13)
C10 0.100(3) 0.0622(19) 0.0567(17) 0.0009(14) -0.0005(17) 0.0262(18)
C11 0.096(3) 0.124(3) 0.0506(17) 0.0289(19) 0.0180(17) 0.013(2)
C12 0.081(2) 0.088(2) 0.0648(19) -0.0005(17) -0.0093(17) 0.042(2)
C13 0.057(3) 0.047(2) 0.041(2) 0.0048(17) 0.0018(18) 0.026(2)
C14 0.0701(19) 0.0400(13) 0.0516(15) 0.0057(11) 0.0053(13) 0.0248(13)
C15 0.048(3) 0.045(3) 0.036(3) 0.004(2) 0.006(2) 0.022(3)
C16 0.043(3) 0.053(3) 0.033(2) 0.011(2) 0.002(2) 0.020(2)
C17 0.043(3) 0.049(3) 0.034(3) 0.003(2) 0.006(2) 0.022(2)
C18 0.054(3) 0.053(4) 0.030(3) 0.000(2) 0.011(2) 0.024(3)
C19 0.064(5) 0.057(5) 0.044(5) 0.010(3) 0.022(4) 0.028(4)
C20 0.0652(18) 0.0643(17) 0.0522(15) 0.0258(13) 0.0276(14) 0.0384(14)
C21 0.046(3) 0.039(2) 0.039(3) 0.010(2) 0.011(3) 0.021(2)
C22 0.0602(17) 0.0630(16) 0.0466(13) 0.0198(11) 0.0197(12) 0.0396(14)
C26 0.049(2) 0.055(3) 0.042(2) 0.0052(18) 0.0029(18) 0.028(2)
C27 0.0639(18) 0.0517(15) 0.0507(14) 0.0151(12) 0.0166(13) 0.0235(14)
C28 0.052(4) 0.060(3) 0.037(4) 0.017(3) 0.009(3) 0.030(3)
C29 0.049(3) 0.046(3) 0.043(2) 0.0093(19) 0.010(2) 0.023(2)
C30 0.055(3) 0.050(3) 0.041(3) 0.011(2) 0.000(2) 0.021(2)
C31 0.051(4) 0.047(3) 0.029(3) 0.006(2) -0.006(2) 0.011(3)
C32 0.061(7) 0.056(5) 0.051(4) 0.006(3) 0.014(4) 0.006(4)
C33 0.0681(18) 0.0448(14) 0.0444(13) 0.0046(11) 0.0194(13) 0.0084(13)
C34 0.047(3) 0.039(3) 0.043(3) 0.007(3) 0.012(2) 0.015(3)
C35 0.073(2) 0.0519(15) 0.0430(13) 0.0004(11) 0.0150(13) 0.0181(14)
C39 0.066(3) 0.056(3) 0.046(2) 0.0114(19) 0.002(2) 0.025(2)
C40 0.0491(17) 0.0618(17) 0.0624(17) -0.0011(14) 0.0155(14) 0.0145(14)
C41 0.058(4) 0.052(5) 0.040(3) 0.023(4) 0.001(3) 0.012(4)
C42 0.056(3) 0.040(3) 0.045(3) 0.009(2) 0.010(3) 0.015(3)
C43 0.059(4) 0.045(3) 0.052(3) -0.001(2) 0.005(3) 0.021(3)
C44 0.057(4) 0.051(4) 0.044(3) 0.006(2) -0.001(2) 0.020(3)
C45 0.067(6) 0.057(5) 0.056(5) 0.018(4) 0.005(3) 0.027(3)
C46 0.0573(18) 0.0525(16) 0.0561(16) 0.0255(13) 0.0033(13) 0.0090(14)
C47 0.040(3) 0.039(3) 0.035(3) 0.011(2) -0.001(2) 0.009(2)
C48 0.0519(16) 0.0556(15) 0.0612(16) 0.0227(13) 0.0083(13) 0.0145(13)
C52 0.073(3) 0.066(3) 0.041(2) 0.0098(19) 0.000(2) 0.033(3)
C53 0.0544(18) 0.0555(16) 0.0612(16) 0.0115(13) 0.0110(14) 0.0160(14)
C54 0.051(5) 0.053(4) 0.050(3) 0.014(3) 0.000(3) 0.020(3)
C55 0.064(4) 0.050(3) 0.046(3) 0.020(2) 0.011(3) 0.035(3)
C56 0.069(5) 0.054(3) 0.045(3) 0.012(3) 0.005(3) 0.038(3)
C57 0.058(3) 0.050(3) 0.036(3) 0.012(3) 0.011(3) 0.031(3)
C58 0.069(5) 0.057(6) 0.048(5) 0.012(4) 0.010(4) 0.022(4)
C59 0.0667(18) 0.0566(15) 0.0525(14) 0.0250(12) 0.0304(14) 0.0361(14)
C60 0.139(9) 0.055(4) 0.035(4) 0.019(3) 0.042(4) 0.061(5)
C61 0.0649(18) 0.0645(16) 0.0496(14) 0.0178(12) 0.0262(13) 0.0399(14)
C62 0.129(5) 0.062(3) 0.070(3) 0.025(2) 0.036(3) 0.062(3)
C63 0.117(5) 0.069(3) 0.132(6) 0.034(3) 0.088(5) 0.051(3)
C64 0.097(5) 0.087(4) 0.106(5) -0.029(4) 0.001(4) 0.046(4)
C65 0.067(3) 0.053(2) 0.044(2) 0.0113(18) 0.011(2) 0.039(2)
C502 0.061(6) 0.059(4) 0.037(5) 0.012(3) 0.013(4) 0.025(4)
C503 0.059(5) 0.055(7) 0.046(6) 0.013(5) 0.016(4) 0.039(5)
C504 0.056(5) 0.055(5) 0.042(4) 0.008(4) 0.009(4) 0.031(4)
C505 0.065(6) 0.049(5) 0.043(4) 0.016(4) 0.012(4) 0.030(4)
C506 0.034(6) 0.041(6) 0.054(6) -0.014(5) -0.007(4) 0.015(5)
C508 0.079(11) 0.033(9) 0.070(9) 0.015(6) 0.016(7) 0.018(6)
C513 0.064(5) 0.081(6) 0.060(5) 0.013(4) 0.011(4) 0.054(4)
C515 0.047(5) 0.058(7) 0.047(6) 0.013(5) 0.008(4) 0.025(5)
C516 0.046(7) 0.069(6) 0.051(6) 0.013(6) 0.005(5) 0.041(6)
C517 0.087(8) 0.086(8) 0.032(5) 0.005(5) 0.004(5) 0.050(7)
C518 0.059(6) 0.069(6) 0.035(5) 0.005(4) 0.018(4) 0.036(5)
C519 0.046(7) 0.090(12) 0.024(5) 0.022(6) 0.012(4) 0.044(9)
C521 0.059(8) 0.094(8) 0.055(8) 0.019(7) 0.014(7) 0.034(6)
C526 0.066(5) 0.073(5) 0.045(4) 0.006(4) 0.010(4) 0.031(4)
C528 0.056(7) 0.060(5) 0.040(6) 0.021(5) 0.016(4) 0.031(5)
C529 0.068(7) 0.051(6) 0.050(5) 0.003(4) 0.004(5) 0.030(5)
C530 0.053(6) 0.066(5) 0.036(5) 0.008(5) -0.002(4) 0.033(5)
C531 0.050(5) 0.056(4) 0.023(4) 0.007(3) 0.001(3) 0.016(4)
C532 0.056(10) 0.026(5) 0.064(9) 0.014(5) 0.029(7) 0.007(6)
C534 0.079(7) 0.053(8) 0.049(5) 0.013(5) 0.025(5) 0.039(6)
C539 0.066(5) 0.063(5) 0.040(4) 0.009(4) -0.001(3) 0.024(4)
C541 0.064(9) 0.046(8) 0.053(6) 0.031(6) -0.008(6) 0.001(6)
C542 0.053(6) 0.036(6) 0.058(7) 0.008(4) 0.005(6) 0.013(5)
C543 0.066(5) 0.049(5) 0.061(5) 0.010(4) -0.005(4) 0.031(4)
C544 0.066(5) 0.052(5) 0.054(4) 0.020(4) 0.016(4) 0.023(4)
C545 0.062(10) 0.039(6) 0.043(6) 0.012(4) 0.002(6) 0.013(5)
C547 0.098(10) 0.065(9) 0.034(6) 0.002(5) 0.001(6) -0.013(7)
C552 0.063(5) 0.064(5) 0.049(4) 0.000(3) 0.000(4) 0.041(4)
C554 0.056(8) 0.051(7) 0.079(8) 0.030(5) 0.011(6) 0.034(6)
C555 0.074(9) 0.059(5) 0.045(7) 0.018(5) 0.021(6) 0.045(7)
C556 0.066(6) 0.053(4) 0.046(5) 0.012(5) 0.012(4) 0.033(5)
C557 0.057(5) 0.053(5) 0.043(5) 0.012(4) 0.014(5) 0.028(4)
C558 0.032(4) 0.024(4) 0.050(7) 0.004(4) 0.004(5) 0.020(3)
C560 0.042(7) 0.058(9) 0.080(11) 0.015(7) 0.009(7) 0.002(6)
C565 0.064(5) 0.054(4) 0.060(5) 0.017(4) 0.012(4) 0.026(4)

loop_
_atom_type_symbol
_atom_type_scat_dispersion_real
_atom_type_scat_dispersion_imag
_atom_type_scat_Cromer_Mann_a1
_atom_type_scat_Cromer_Mann_b1
_atom_type_scat_Cromer_Mann_a2
_atom_type_scat_Cromer_Mann_b2
_atom_type_scat_Cromer_Mann_a3
_atom_type_scat_Cromer_Mann_b3
_atom_type_scat_Cromer_Mann_a4
_atom_type_scat_Cromer_Mann_b4
_atom_type_scat_Cromer_Mann_c
_atom_type_scat_source
C 0.0033 0.0016 2.3100 20.8439 1.0200 10.2075 1.5886 0.5687 0.8650 51.6512 0.2156 'International Tables Vol C 4.2.6.8 and 6.1.1.4'
H 0.0000 0.0000 0.4930 10.5109 0.3229 26.1257 0.1402 3.1424 0.0408 57.7998 0.0030 'International Tables Vol C 4.2.6.8 and 6.1.1.4'
N 0.0061 0.0033 12.2126 0.0057 3.1322 9.8933 2.0125 28.9975 1.1663 0.5826 -11.5290 'International Tables Vol C 4.2.6.8 and 6.1.1.4'

loop_
_geom_angle_atom_site_label_1
_geom_angle_site_symmetry_1
_geom_angle_atom_site_label_2
_geom_angle_site_symmetry_2
_geom_angle_atom_site_label_3
_geom_angle_site_symmetry_3
_geom_angle
_geom_angle_publ_flag
N1 . C1 . C2 . 178.1(6) yes
N501 . C1 . C502 . 171.4(9) yes
C1 . C2 . C3 . 115.9(5) yes
C1 . C2 . C65 . 122.5(5) yes
C3 . C2 . C65 . 121.5(6) yes
C2 . C3 . C4 . 121.9(5) yes
C2 . C3 . C8 . 117.8(7) yes
C4 . C3 . C8 . 120.3(7) yes
C3 . C4 . C5 . 120.6(5) yes
C3 . C4 . H41 . 120.4 no
C5 . C4 . H41 . 118.9 no
C4 . C5 . C6 . 118.5(6) yes
C4 . C5 . C13 . 116.6(5) yes
C6 . C5 . C13 . 124.8(7) yes
C5 . C6 . C7 . 123.6(8) yes
C5 . C6 . H61 . 117.8 no
C7 . C6 . H61 . 118.5 no
C6 . C7 . C8 . 117.6(7) yes
C6 . C7 . C9 . 126.8(5) yes
C8 . C7 . C9 . 115.6(5) yes
C9 . C7 . C506 . 114.3(7) yes
C9 . C7 . C508 . 128.7(10) yes
C506 . C7 . C508 . 116.8(11) yes
C7 . C8 . C3 . 119.1(8) yes
C7 . C8 . H81 . 120.2 no
C3 . C8 . H81 . 120.2 no
C7 . C9 . C10 . 111.1(2) yes
C7 . C9 . C11 . 107.2(2) yes
C10 . C9 . C11 . 108.7(3) yes
C7 . C9 . C12 . 111.2(2) yes
C10 . C9 . C12 . 108.7(3) yes
C11 . C9 . C12 . 110.0(3) yes
C9 . C10 . H101 . 109.8 no
C9 . C10 . H102 . 109.2 no
H101 . C10 . H102 . 109.5 no
C9 . C10 . H103 . 109.4 no
H101 . C10 . H103 . 109.5 no
H102 . C10 . H103 . 109.5 no
C9 . C11 . H111 . 110.2 no
C9 . C11 . H112 . 109.0 no
H111 . C11 . H112 . 109.5 no
C9 . C11 . H113 . 109.2 no
H111 . C11 . H113 . 109.5 no
H112 . C11 . H113 . 109.5 no
C9 . C12 . H121 . 109.3 no
C9 . C12 . H122 . 109.3 no
H121 . C12 . H122 . 109.5 no
C9 . C12 . H123 . 109.8 no
H121 . C12 . H123 . 109.5 no
H122 . C12 . H123 . 109.5 no
C5 . C13 . C15 . 132.8(5) yes
C5 . C13 . H131 . 114.0 no
C15 . C13 . H131 . 113.2 no
N2 . C14 . C15 . 176.7(7) yes
N502 . C14 . C515 . 174.6(8) yes
C14 . C15 . C13 . 120.2(4) yes
C14 . C15 . C16 . 114.2(5) yes
C13 . C15 . C16 . 125.5(6) yes
C15 . C16 . C17 . 119.6(6) yes
C15 . C16 . C21 . 123.1(5) yes
C17 . C16 . C21 . 117.3(5) yes
C16 . C17 . C18 . 121.8(5) yes
C16 . C17 . H171 . 120.0 no
C18 . C17 . H171 . 118.2 no
C17 . C18 . C19 . 116.6(6) yes
C17 . C18 . C26 . 117.4(6) yes
C19 . C18 . C26 . 126.0(7) yes
C18 . C19 . C20 . 126.2(7) yes
C18 . C19 . H191 . 117.2 no
C20 . C19 . H191 . 116.6 no
C19 . C20 . C21 . 116.8(6) yes
C19 . C20 . C22 . 127.4(5) yes
C21 . C20 . C22 . 115.8(3) yes
C22 . C20 . C519 . 114.0(6) yes
C22 . C20 . C521 . 134.2(6) yes
C519 . C20 . C521 . 111.7(9) yes
C20 . C21 . C16 . 121.2(5) yes
C20 . C21 . H211 . 121.2 no
C16 . C21 . H211 . 117.6 no
C20 . C22 . C23 . 109.95(6) yes
C20 . C22 . C24 . 111.10(6) yes
C23 . C22 . C24 . 110.18(7) yes
C20 . C22 . C25 . 109.81(7) yes
C23 . C22 . C25 . 105.47(7) yes
C24 . C22 . C25 . 110.18(6) yes
C20 . C22 . C523 . 109.82(7) yes
C20 . C22 . C524 . 111.05(6) yes
C523 . C22 . C524 . 110.11(6) yes
C20 . C22 . C525 . 110.00(6) yes
C523 . C22 . C525 . 105.42(7) yes
C524 . C22 . C525 . 110.28(7) yes
C20 . C22 . C623 . 109.94(7) yes
C20 . C22 . C624 . 111.08(6) yes
C623 . C22 . C624 . 110.24(7) yes
C20 . C22 . C625 . 109.89(7) yes
C623 . C22 . C625 . 105.43(7) yes
C624 . C22 . C625 . 110.11(6) yes
C22 . C23 . H231 . 110.0 no
C22 . C23 . H232 . 105.8 no
H231 . C23 . H232 . 109.5 no
C22 . C23 . H233 . 112.5 no
H231 . C23 . H233 . 109.5 no
H232 . C23 . H233 . 109.5 no
C22 . C24 . H241 . 109.9 no
C22 . C24 . H242 . 112.4 no
H241 . C24 . H242 . 109.5 no
C22 . C24 . H243 . 106.0 no
H241 . C24 . H243 . 109.5 no
H242 . C24 . H243 . 109.5 no
C22 . C25 . H251 . 110.1 no
C22 . C25 . H252 . 106.1 no
H251 . C25 . H252 . 109.5 no
C22 . C25 . H253 . 112.1 no
H251 . C25 . H253 . 109.5 no
H252 . C25 . H253 . 109.5 no
C18 . C26 . C28 . 132.0(5) yes
C18 . C26 . H261 . 114.0 no
C28 . C26 . H261 . 114.0 no
N3 . C27 . C28 . 174.5(5) yes
N503 . C27 . C528 . 173.7(8) yes
C27 . C28 . C26 . 121.0(5) yes
C27 . C28 . C29 . 115.1(6) yes
C26 . C28 . C29 . 123.9(7) yes
C28 . C29 . C30 . 120.9(6) yes
C28 . C29 . C34 . 121.3(6) yes
C30 . C29 . C34 . 117.7(5) yes
C29 . C30 . C31 . 121.7(5) yes
C29 . C30 . H301 . 118.5 no
C31 . C30 . H301 . 119.8 no
C30 . C31 . C32 . 118.3(7) yes
C30 . C31 . C39 . 116.0(6) yes
C32 . C31 . C39 . 125.7(8) yes
C31 . C32 . C33 . 124.1(9) yes
C31 . C32 . H321 . 117.0 no
C33 . C32 . H321 . 118.7 no
C32 . C33 . C34 . 116.7(6) yes
C32 . C33 . C35 . 125.6(5) yes
C34 . C33 . C35 . 117.6(3) yes
C35 . C33 . C532 . 111.5(7) yes
C35 . C33 . C534 . 135.0(6) yes
C532 . C33 . C534 . 113.4(10) yes
C33 . C34 . C29 . 121.3(5) yes
C33 . C34 . H341 . 120.8 no
C29 . C34 . H341 . 117.9 no
C33 . C35 . C36 . 109.79(6) yes
C33 . C35 . C37 . 111.13(6) yes
C36 . C35 . C37 . 110.08(6) yes
C33 . C35 . C38 . 110.09(6) yes
C36 . C35 . C38 . 105.42(7) yes
C37 . C35 . C38 . 110.19(6) yes
C33 . C35 . C536 . 109.84(6) yes
C33 . C35 . C537 . 111.20(6) yes
C536 . C35 . C537 . 110.29(6) yes
C33 . C35 . C538 . 109.75(6) yes
C536 . C35 . C538 . 105.38(7) yes
C537 . C35 . C538 . 110.21(7) yes
C35 . C36 . H361 . 109.6 no
C35 . C36 . H362 . 108.8 no
H361 . C36 . H362 . 109.5 no
C35 . C36 . H363 . 110.1 no
H361 . C36 . H363 . 109.5 no
H362 . C36 . H363 . 109.5 no
C35 . C37 . H371 . 109.7 no
C35 . C37 . H372 . 109.8 no
H371 . C37 . H372 . 109.5 no
C35 . C37 . H373 . 108.9 no
H371 . C37 . H373 . 109.5 no
H372 . C37 . H373 . 109.5 no
C35 . C38 . H381 . 110.8 no
C35 . C38 . H382 . 107.9 no
H381 . C38 . H382 . 109.5 no
C35 . C38 . H383 . 109.7 no
H381 . C38 . H383 . 109.5 no
H382 . C38 . H383 . 109.5 no
C31 . C39 . C41 . 131.1(7) yes
C31 . C39 . H391 . 114.7 no
C41 . C39 . H391 . 114.0 no
N4 . C40 . C41 . 174.5(9) yes
N504 . C40 . C541 . 175.2(12) yes
C40 . C41 . C39 . 123.8(8) yes
C40 . C41 . C42 . 112.3(7) yes
C39 . C41 . C42 . 123.8(9) yes
C41 . C42 . C43 . 120.3(8) yes
C41 . C42 . C47 . 123.5(7) yes
C43 . C42 . C47 . 116.2(6) yes
C42 . C43 . C44 . 120.7(5) yes
C42 . C43 . H431 . 119.7 no
C44 . C43 . H431 . 119.6 no
C43 . C44 . C45 . 118.4(7) yes
C43 . C44 . C52 . 117.2(6) yes
C45 . C44 . C52 . 124.3(8) yes
C44 . C45 . C46 . 125.5(8) yes
C44 . C45 . H451 . 117.6 no
C46 . C45 . H451 . 116.8 no
C45 . C46 . C47 . 114.5(5) yes
C45 . C46 . C48 . 130.0(5) yes
C47 . C46 . C48 . 115.5(3) yes
C48 . C46 . C545 . 114.3(7) yes
C48 . C46 . C547 . 133.6(5) yes
C545 . C46 . C547 . 112.0(9) yes
C46 . C47 . C42 . 124.6(5) yes
C46 . C47 . H471 . 118.9 no
C42 . C47 . H471 . 116.5 no
C46 . C48 . C49 . 110.04(6) yes
C46 . C48 . C50 . 111.01(6) yes
C49 . C48 . C50 . 110.12(7) yes
C46 . C48 . C51 . 109.87(6) yes
C49 . C48 . C51 . 105.47(7) yes
C50 . C48 . C51 . 110.19(6) yes
C46 . C48 . C549 . 109.84(6) yes
C46 . C48 . C550 . 111.00(6) yes
C549 . C48 . C550 . 110.26(6) yes
C46 . C48 . C551 . 109.96(7) yes
C549 . C48 . C551 . 105.37(7) yes
C550 . C48 . C551 . 110.25(6) yes
C48 . C49 . H491 . 109.5 no
C48 . C49 . H492 . 108.5 no
H491 . C49 . H492 . 109.5 no
C48 . C49 . H493 . 110.4 no
H491 . C49 . H493 . 109.5 no
H492 . C49 . H493 . 109.5 no
C48 . C50 . H501 . 110.1 no
C48 . C50 . H502 . 110.1 no
H501 . C50 . H502 . 109.5 no
C48 . C50 . H503 . 108.2 no
H501 . C50 . H503 . 109.5 no
H502 . C50 . H503 . 109.5 no
C48 . C51 . H511 . 110.3 no
C48 . C51 . H512 . 107.6 no
H511 . C51 . H512 . 109.5 no
C48 . C51 . H513 . 110.5 no
H511 . C51 . H513 . 109.5 no
H512 . C51 . H513 . 109.5 no
C44 . C52 . C54 . 134.0(6) yes
C44 . C52 . H521 . 113.6 no
C54 . C52 . H521 . 112.4 no
N5 . C53 . C54 . 178.0(6) yes
N505 . C53 . C554 . 176.9(8) yes
C53 . C54 . C52 . 119.9(5) yes
C53 . C54 . C55 . 113.7(6) yes
C52 . C54 . C55 . 126.3(7) yes
C54 . C55 . C56 . 118.9(7) yes
C54 . C55 . C60 . 127.5(7) yes
C56 . C55 . C60 . 113.5(7) yes
C55 . C56 . C57 . 120.8(6) yes
C55 . C56 . H561 . 119.8 no
C57 . C56 . H561 . 119.4 no
C56 . C57 . C58 . 116.8(7) yes
C56 . C57 . C65 . 116.6(5) yes
C58 . C57 . C65 . 126.6(7) yes
C57 . C58 . C59 . 129.2(7) yes
C57 . C58 . H581 . 115.6 no
C59 . C58 . H581 . 115.1 no
C58 . C59 . C60 . 108.9(6) yes
C58 . C59 . C61 . 130.0(4) yes
C60 . C59 . C61 . 121.1(5) yes
C61 . C59 . C558 . 114.2(5) yes
C61 . C59 . C560 . 116.4(9) yes
C558 . C59 . C560 . 129.3(10) yes
C59 . C60 . C55 . 130.8(9) yes
C59 . C60 . H601 . 116.0 no
C55 . C60 . H601 . 112.9 no
C59 . C61 . C62 . 109.85(6) yes
C59 . C61 . C63 . 111.13(6) yes
C62 . C61 . C63 . 110.20(6) yes
C59 . C61 . C64 . 110.00(6) yes
C62 . C61 . C64 . 105.33(7) yes
C63 . C61 . C64 . 110.18(6) yes
C59 . C61 . C562 . 109.79(6) yes
C59 . C61 . C563 . 111.11(6) yes
C562 . C61 . C563 . 110.22(6) yes
C59 . C61 . C564 . 109.88(6) yes
C562 . C61 . C564 . 105.41(7) yes
C563 . C61 . C564 . 110.28(7) yes
C61 . C62 . H621 . 110.6 no
C61 . C62 . H622 . 109.3 no
H621 . C62 . H622 . 109.5 no
C61 . C62 . H623 . 108.5 no
H621 . C62 . H623 . 109.5 no
H622 . C62 . H623 . 109.5 no
C61 . C63 . H631 . 109.6 no
C61 . C63 . H632 . 109.3 no
H631 . C63 . H632 . 109.5 no
C61 . C63 . H633 . 109.5 no
H631 . C63 . H633 . 109.5 no
H632 . C63 . H633 . 109.5 no
C61 . C64 . H641 . 109.9 no
C61 . C64 . H642 . 109.1 no
H641 . C64 . H642 . 109.5 no
C61 . C64 . H643 . 109.4 no
H641 . C64 . H643 . 109.5 no
H642 . C64 . H643 . 109.5 no
C57 . C65 . C2 . 130.6(5) yes
C57 . C65 . H651 . 114.9 no
C2 . C65 . H651 . 114.5 no
C1 . C502 . C557 . 111.6(9) yes
C1 . C502 . C565 . 123.8(9) yes
C557 . C502 . C565 . 124.7(10) yes
C504 . C503 . C508 . 119.5(11) yes
C504 . C503 . C565 . 120.1(11) yes
C508 . C503 . C565 . 120.4(14) yes
C503 . C504 . C505 . 122.1(9) yes
C503 . C504 . H5041 . 120.3 no
C505 . C504 . H5041 . 117.5 no
C504 . C505 . C506 . 118.4(10) yes
C504 . C505 . C515 . 120.2(10) yes
C506 . C505 . C515 . 121.3(11) yes
C7 . C506 . C505 . 121.0(12) yes
C7 . C506 . H5061 . 118.9 no
C505 . C506 . H5061 . 119.6 no
C503 . C508 . C7 . 121.4(15) yes
C503 . C508 . H5081 . 120.1 no
C7 . C508 . H5081 . 117.1 no
C515 . C513 . C516 . 129.7(10) yes
C515 . C513 . H5131 . 115.4 no
C516 . C513 . H5131 . 114.9 no
C505 . C515 . C14 . 109.9(8) yes
C505 . C515 . C513 . 124.1(11) yes
C14 . C515 . C513 . 125.9(9) yes
C513 . C516 . C517 . 116.8(10) yes
C513 . C516 . C521 . 131.1(13) yes
C517 . C516 . C521 . 112.0(10) yes
C516 . C517 . C518 . 126.2(10) yes
C516 . C517 . H5171 . 120.0 no
C518 . C517 . H5171 . 113.7 no
C517 . C518 . C519 . 114.3(10) yes
C517 . C518 . C528 . 124.0(10) yes
C519 . C518 . C528 . 121.7(11) yes
C20 . C519 . C518 . 123.1(12) yes
C20 . C519 . H5191 . 119.1 no
C518 . C519 . H5191 . 117.8 no
C516 . C521 . C20 . 132.6(12) yes
C516 . C521 . H5211 . 115.7 no
C20 . C521 . H5211 . 111.6 no
C22 . C523 . H5231 . 109.9 no
C22 . C523 . H5232 . 102.7 no
H5231 . C523 . H5232 . 109.5 no
C22 . C523 . H5233 . 115.6 no
H5231 . C523 . H5233 . 109.5 no
H5232 . C523 . H5233 . 109.5 no
C22 . C524 . H5241 . 109.8 no
C22 . C524 . H5242 . 102.7 no
H5241 . C524 . H5242 . 109.5 no
C22 . C524 . H5243 . 115.6 no
H5241 . C524 . H5243 . 109.5 no
H5242 . C524 . H5243 . 109.5 no
C22 . C525 . H5251 . 110.3 no
C22 . C525 . H5252 . 115.7 no
H5251 . C525 . H5252 . 109.5 no
C22 . C525 . H5253 . 102.1 no
H5251 . C525 . H5253 . 109.5 no
H5252 . C525 . H5253 . 109.5 no
C528 . C526 . C529 . 129.2(10) yes
C528 . C526 . H5261 . 114.6 no
C529 . C526 . H5261 . 116.1 no
C518 . C528 . C27 . 110.3(9) yes
C518 . C528 . C526 . 119.9(12) yes
C27 . C528 . C526 . 129.8(10) yes
C526 . C529 . C530 . 119.5(10) yes
C526 . C529 . C534 . 125.1(13) yes
C530 . C529 . C534 . 114.9(10) yes
C529 . C530 . C531 . 124.9(9) yes
C529 . C530 . H5301 . 114.5 no
C531 . C530 . H5301 . 120.6 no
C530 . C531 . C532 . 116.3(11) yes
C530 . C531 . C541 . 119.0(11) yes
C532 . C531 . C541 . 124.6(13) yes
C33 . C532 . C531 . 122.0(13) yes
C33 . C532 . H5321 . 119.8 no
C531 . C532 . H5321 . 117.8 no
C529 . C534 . C33 . 128.2(11) yes
C529 . C534 . H5341 . 115.4 no
C33 . C534 . H5341 . 116.1 no
C35 . C536 . H5361 . 110.0 no
C35 . C536 . H5362 . 109.2 no
H5361 . C536 . H5362 . 109.5 no
C35 . C536 . H5363 . 109.2 no
H5361 . C536 . H5363 . 109.5 no
H5362 . C536 . H5363 . 109.5 no
C35 . C537 . H5371 . 109.4 no
C35 . C537 . H5372 . 109.4 no
H5371 . C537 . H5372 . 109.5 no
C35 . C537 . H5373 . 109.6 no
H5371 . C537 . H5373 . 109.5 no
H5372 . C537 . H5373 . 109.5 no
C35 . C538 . H5381 . 110.6 no
C35 . C538 . H5382 . 109.1 no
H5381 . C538 . H5382 . 109.5 no
C35 . C538 . H5383 . 108.7 no
H5381 . C538 . H5383 . 109.5 no
H5382 . C538 . H5383 . 109.5 no
C541 . C539 . C542 . 132.8(11) yes
C541 . C539 . H5391 . 112.2 no
C542 . C539 . H5391 . 115.0 no
C531 . C541 . C40 . 108.3(14) yes
C531 . C541 . C539 . 127.2(15) yes
C40 . C541 . C539 . 124.4(13) yes
C539 . C542 . C543 . 115.1(10) yes
C539 . C542 . C547 . 130.7(14) yes
C543 . C542 . C547 . 114.2(12) yes
C542 . C543 . C544 . 122.3(9) yes
C542 . C543 . H5431 . 119.0 no
C544 . C543 . H5431 . 118.6 no
C543 . C544 . C545 . 116.5(11) yes
C543 . C544 . C554 . 122.5(9) yes
C545 . C544 . C554 . 121.0(11) yes
C46 . C545 . C544 . 120.6(12) yes
C46 . C545 . H5451 . 120.2 no
C544 . C545 . H5451 . 119.3 no
C542 . C547 . C46 . 134.5(12) yes
C542 . C547 . H5471 . 115.4 no
C46 . C547 . H5471 . 110.1 no
C48 . C549 . H5491 . 109.5 no
C48 . C549 . H5492 . 109.4 no
H5491 . C549 . H5492 . 109.5 no
C48 . C549 . H5493 . 109.6 no
H5491 . C549 . H5493 . 109.5 no
H5492 . C549 . H5493 . 109.5 no
C48 . C550 . H5501 . 109.7 no
C48 . C550 . H5502 . 109.4 no
H5501 . C550 . H5502 . 109.5 no
C48 . C550 . H5503 . 109.3 no
H5501 . C550 . H5503 . 109.5 no
H5502 . C550 . H5503 . 109.5 no
C48 . C551 . H5511 . 110.8 no
C48 . C551 . H5512 . 108.3 no
H5511 . C551 . H5512 . 109.5 no
C48 . C551 . H5513 . 109.3 no
H5511 . C551 . H5513 . 109.5 no
H5512 . C551 . H5513 . 109.5 no
C554 . C552 . C555 . 133.2(10) yes
C554 . C552 . H5521 . 113.5 no
C555 . C552 . H5521 . 113.2 no
C544 . C554 . C53 . 113.1(9) yes
C544 . C554 . C552 . 121.5(11) yes
C53 . C554 . C552 . 125.4(11) yes
C552 . C555 . C556 . 121.3(10) yes
C552 . C555 . C560 . 115.6(11) yes
C556 . C555 . C560 . 123.1(11) yes
C555 . C556 . C557 . 125.9(10) yes
C555 . C556 . H5561 . 117.5 no
C557 . C556 . H5561 . 116.6 no
C502 . C557 . C556 . 122.2(10) yes
C502 . C557 . C558 . 123.9(10) yes
C556 . C557 . C558 . 113.9(10) yes
C59 . C558 . C557 . 123.4(10) yes
C59 . C558 . H5581 . 117.8 no
C557 . C558 . H5581 . 118.7 no
C555 . C560 . C59 . 103.7(12) yes
C555 . C560 . H5601 . 126.6 no
C59 . C560 . H5601 . 129.7 no
C61 . C562 . H5621 . 109.4 no
C61 . C562 . H5622 . 107.2 no
H5621 . C562 . H5622 . 109.5 no
C61 . C562 . H5623 . 111.7 no
H5621 . C562 . H5623 . 109.5 no
H5622 . C562 . H5623 . 109.5 no
C61 . C563 . H5631 . 110.2 no
C61 . C563 . H5632 . 111.3 no
H5631 . C563 . H5632 . 109.5 no
C61 . C563 . H5633 . 106.9 no
H5631 . C563 . H5633 . 109.5 no
H5632 . C563 . H5633 . 109.5 no
C61 . C564 . H5641 . 110.3 no
C61 . C564 . H5642 . 110.7 no
H5641 . C564 . H5642 . 109.5 no
C61 . C564 . H5643 . 107.4 no
H5641 . C564 . H5643 . 109.5 no
H5642 . C564 . H5643 . 109.5 no
C503 . C565 . C502 . 133.9(10) yes
C503 . C565 . H5651 . 112.1 no
C502 . C565 . H5651 . 113.9 no
C22 . C623 . H6231 . 110.1 no
C22 . C623 . H6232 . 115.5 no
H6231 . C623 . H6232 . 109.5 no
C22 . C623 . H6233 . 102.5 no
H6231 . C623 . H6233 . 109.5 no
H6232 . C623 . H6233 . 109.5 no
C22 . C624 . H6241 . 109.8 no
C22 . C624 . H6242 . 102.5 no
H6241 . C624 . H6242 . 109.5 no
C22 . C624 . H6243 . 115.8 no
H6241 . C624 . H6243 . 109.5 no
H6242 . C624 . H6243 . 109.5 no
C22 . C625 . H6251 . 110.2 no
C22 . C625 . H6252 . 115.7 no
H6251 . C625 . H6252 . 109.5 no
C22 . C625 . H6253 . 102.1 no
H6251 . C625 . H6253 . 109.5 no
H6252 . C625 . H6253 . 109.5 no

loop_
_geom_bond_atom_site_label_1
_geom_bond_site_symmetry_1
_geom_bond_atom_site_label_2
_geom_bond_site_symmetry_2
_geom_bond_distance
_geom_bond_publ_flag
N1 . C1 . 1.152(8) yes
N2 . C14 . 1.168(9) yes
N3 . C27 . 1.145(10) yes
N4 . C40 . 1.154(13) yes
N5 . C53 . 1.124(9) yes
N501 . C1 . 1.177(13) yes
N502 . C14 . 1.134(15) yes
N503 . C27 . 1.187(16) yes
N504 . C40 . 1.17(2) yes
N505 . C53 . 1.182(14) yes
C1 . C2 . 1.405(8) yes
C1 . C502 . 1.430(12) yes
C2 . C3 . 1.506(8) yes
C2 . C65 . 1.343(7) yes
C3 . C4 . 1.364(7) yes
C3 . C8 . 1.398(14) yes
C4 . C5 . 1.388(8) yes
C4 . H41 . 0.950 no
C5 . C6 . 1.411(13) yes
C5 . C13 . 1.460(7) yes
C6 . C7 . 1.313(13) yes
C6 . H61 . 0.950 no
C7 . C8 . 1.469(13) yes
C7 . C9 . 1.537(3) yes
C7 . C9 . 1.537(3) yes
C7 . C506 . 1.528(18) yes
C7 . C508 . 1.26(3) yes
C8 . H81 . 0.950 no
C9 . C10 . 1.524(4) yes
C9 . C11 . 1.519(4) yes
C9 . C12 . 1.502(4) yes
C10 . H101 . 0.950 no
C10 . H102 . 0.950 no
C10 . H103 . 0.950 no
C11 . H111 . 0.950 no
C11 . H112 . 0.950 no
C11 . H113 . 0.950 no
C12 . H121 . 0.950 no
C12 . H122 . 0.950 no
C12 . H123 . 0.950 no
C13 . C15 . 1.366(7) yes
C13 . H131 . 0.950 no
C14 . C15 . 1.424(8) yes
C14 . C515 . 1.444(14) yes
C15 . C16 . 1.450(7) yes
C16 . C17 . 1.406(7) yes
C16 . C21 . 1.375(11) yes
C17 . C18 . 1.392(7) yes
C17 . H171 . 0.950 no
C18 . C19 . 1.395(15) yes
C18 . C26 . 1.442(7) yes
C19 . C20 . 1.279(13) yes
C19 . H191 . 0.950 no
C20 . C21 . 1.468(7) yes
C20 . C22 . 1.537(3) yes
C20 . C22 . 1.537(3) yes
C20 . C519 . 1.529(16) yes
C20 . C521 . 1.254(18) yes
C21 . H211 . 0.950 no
C22 . C23 . 1.541(6) yes
C22 . C24 . 1.502(5) yes
C22 . C25 . 1.533(6) yes
C22 . C523 . 1.576(6) yes
C22 . C524 . 1.462(6) yes
C22 . C525 . 1.525(6) yes
C22 . C623 . 1.521(7) yes
C22 . C624 . 1.481(6) yes
C22 . C625 . 1.563(6) yes
C23 . H231 . 0.950 no
C23 . H232 . 0.950 no
C23 . H233 . 0.950 no
C24 . H241 . 0.950 no
C24 . H242 . 0.950 no
C24 . H243 . 0.950 no
C25 . H251 . 0.950 no
C25 . H252 . 0.950 no
C25 . H253 . 0.950 no
C26 . C28 . 1.385(9) yes
C26 . H261 . 0.950 no
C27 . C28 . 1.426(10) yes
C27 . C528 . 1.406(17) yes
C28 . C29 . 1.455(8) yes
C29 . C30 . 1.422(8) yes
C29 . C34 . 1.383(11) yes
C30 . C31 . 1.392(7) yes
C30 . H301 . 0.950 no
C31 . C32 . 1.402(15) yes
C31 . C39 . 1.442(7) yes
C32 . C33 . 1.337(16) yes
C32 . H321 . 0.950 no
C33 . C34 . 1.484(8) yes
C33 . C35 . 1.536(3) yes
C33 . C35 . 1.536(3) yes
C33 . C532 . 1.55(2) yes
C33 . C534 . 1.252(17) yes
C34 . H341 . 0.950 no
C35 . C36 . 1.545(5) yes
C35 . C37 . 1.500(5) yes
C35 . C38 . 1.526(5) yes
C35 . C536 . 1.519(5) yes
C35 . C537 . 1.490(6) yes
C35 . C538 . 1.535(6) yes
C36 . H361 . 0.950 no
C36 . H362 . 0.950 no
C36 . H363 . 0.950 no
C37 . H371 . 0.950 no
C37 . H372 . 0.950 no
C37 . H373 . 0.950 no
C38 . H381 . 0.950 no
C38 . H382 . 0.950 no
C38 . H383 . 0.950 no
C39 . C41 . 1.341(11) yes
C39 . H391 . 0.950 no
C40 . C41 . 1.433(13) yes
C40 . C541 . 1.43(2) yes
C41 . C42 . 1.504(12) yes
C42 . C43 . 1.402(7) yes
C42 . C47 . 1.391(11) yes
C43 . C44 . 1.396(8) yes
C43 . H431 . 0.950 no
C44 . C45 . 1.403(15) yes
C44 . C52 . 1.472(6) yes
C45 . C46 . 1.307(15) yes
C45 . H451 . 0.950 no
C46 . C47 . 1.449(8) yes
C46 . C48 . 1.525(3) yes
C46 . C48 . 1.525(3) yes
C46 . C545 . 1.54(2) yes
C46 . C547 . 1.24(2) yes
C47 . H471 . 0.950 no
C48 . C49 . 1.536(6) yes
C48 . C50 . 1.517(5) yes
C48 . C51 . 1.525(5) yes
C48 . C549 . 1.533(6) yes
C48 . C550 . 1.467(6) yes
C48 . C551 . 1.544(5) yes
C49 . H491 . 0.950 no
C49 . H492 . 0.950 no
C49 . H493 . 0.950 no
C50 . H501 . 0.950 no
C50 . H502 . 0.950 no
C50 . H503 . 0.950 no
C51 . H511 . 0.950 no
C51 . H512 . 0.950 no
C51 . H513 . 0.950 no
C52 . C54 . 1.320(9) yes
C52 . H521 . 0.950 no
C53 . C54 . 1.512(9) yes
C53 . C554 . 1.352(14) yes
C54 . C55 . 1.455(9) yes
C55 . C56 . 1.393(7) yes
C55 . C60 . 1.323(13) yes
C56 . C57 . 1.398(8) yes
C56 . H561 . 0.950 no
C57 . C58 . 1.347(12) yes
C57 . C65 . 1.467(7) yes
C58 . C59 . 1.307(13) yes
C58 . H581 . 0.950 no
C59 . C60 . 1.421(10) yes
C59 . C61 . 1.530(3) yes
C59 . C61 . 1.530(3) yes
C59 . C558 . 1.473(14) yes
C59 . C560 . 1.369(17) yes
C60 . H601 . 0.950 no
C61 . C62 . 1.567(4) yes
C61 . C63 . 1.456(4) yes
C61 . C64 . 1.551(4) yes
C61 . C562 . 1.534(6) yes
C61 . C563 . 1.457(6) yes
C61 . C564 . 1.555(6) yes
C62 . H621 . 0.950 no
C62 . H622 . 0.950 no
C62 . H623 . 0.950 no
C63 . H631 . 0.950 no
C63 . H632 . 0.950 no
C63 . H633 . 0.950 no
C64 . H641 . 0.950 no
C64 . H642 . 0.950 no
C64 . H643 . 0.950 no
C65 . H651 . 0.950 no
C502 . C557 . 1.483(14) yes
C502 . C565 . 1.320(14) yes
C503 . C504 . 1.305(13) yes
C503 . C508 . 1.52(3) yes
C503 . C565 . 1.449(12) yes
C504 . C505 . 1.394(12) yes
C504 . H5041 . 0.950 no
C505 . C506 . 1.37(2) yes
C505 . C515 . 1.554(15) yes
C506 . H5061 . 0.950 no
C508 . H5081 . 0.950 no
C513 . C515 . 1.292(14) yes
C513 . C516 . 1.380(13) yes
C513 . H5131 . 0.950 no
C516 . C517 . 1.411(14) yes
C516 . C521 . 1.395(19) yes
C517 . C518 . 1.383(14) yes
C517 . H5171 . 0.950 no
C518 . C519 . 1.40(2) yes
C518 . C528 . 1.549(15) yes
C519 . H5191 . 0.950 no
C521 . H5211 . 0.950 no
C523 . H5231 . 0.950 no
C523 . H5232 . 0.950 no
C523 . H5233 . 0.950 no
C524 . H5241 . 0.950 no
C524 . H5242 . 0.950 no
C524 . H5243 . 0.950 no
C525 . H5251 . 0.950 no
C525 . H5252 . 0.950 no
C525 . H5253 . 0.950 no
C526 . C528 . 1.306(15) yes
C526 . C529 . 1.440(13) yes
C526 . H5261 . 0.950 no
C529 . C530 . 1.411(14) yes
C529 . C534 . 1.383(19) yes
C530 . C531 . 1.337(12) yes
C530 . H5301 . 0.950 no
C531 . C532 . 1.35(2) yes
C531 . C541 . 1.55(2) yes
C532 . H5321 . 0.950 no
C534 . H5341 . 0.950 no
C536 . H5361 . 0.950 no
C536 . H5362 . 0.950 no
C536 . H5363 . 0.950 no
C537 . H5371 . 0.950 no
C537 . H5372 . 0.950 no
C537 . H5373 . 0.950 no
C538 . H5381 . 0.950 no
C538 . H5382 . 0.950 no
C538 . H5383 . 0.950 no
C539 . C541 . 1.29(2) yes
C539 . C542 . 1.417(14) yes
C539 . H5391 . 0.950 no
C542 . C543 . 1.383(14) yes
C542 . C547 . 1.33(2) yes
C543 . C544 . 1.440(14) yes
C543 . H5431 . 0.950 no
C544 . C545 . 1.36(2) yes
C544 . C554 . 1.511(16) yes
C545 . H5451 . 0.950 no
C547 . H5471 . 0.950 no
C549 . H5491 . 0.950 no
C549 . H5492 . 0.950 no
C549 . H5493 . 0.950 no
C550 . H5501 . 0.950 no
C550 . H5502 . 0.950 no
C550 . H5503 . 0.950 no
C551 . H5511 . 0.950 no
C551 . H5512 . 0.950 no
C551 . H5513 . 0.950 no
C552 . C554 . 1.337(13) yes
C552 . C555 . 1.417(14) yes
C552 . H5521 . 0.950 no
C555 . C556 . 1.350(14) yes
C555 . C560 . 1.69(2) yes
C556 . C557 . 1.391(12) yes
C556 . H5561 . 0.950 no
C557 . C558 . 1.384(17) yes
C558 . H5581 . 0.950 no
C560 . H5601 . 0.950 no
C562 . H5621 . 0.950 no
C562 . H5622 . 0.950 no
C562 . H5623 . 0.950 no
C563 . H5631 . 0.950 no
C563 . H5632 . 0.950 no
C563 . H5633 . 0.950 no
C564 . H5641 . 0.950 no
C564 . H5642 . 0.950 no
C564 . H5643 . 0.950 no
C565 . H5651 . 0.950 no
C623 . H6231 . 0.950 no
C623 . H6232 . 0.950 no
C623 . H6233 . 0.950 no
C624 . H6241 . 0.950 no
C624 . H6242 . 0.950 no
C624 . H6243 . 0.950 no
C625 . H6251 . 0.950 no
C625 . H6252 . 0.950 no
C625 . H6253 . 0.950 no

loop_
_geom_torsion_atom_site_label_1
_geom_torsion_atom_site_label_2
_geom_torsion_atom_site_label_3
_geom_torsion_atom_site_label_4
_geom_torsion
_geom_torsion_site_symmetry_1
_geom_torsion_site_symmetry_2
_geom_torsion_site_symmetry_3
_geom_torsion_site_symmetry_4
_geom_torsion_publ_flag
C1 C2 C3 C4 163.4(6) . . . . no
C1 C2 C3 C8 -18.7(11) . . . . no
C65 C2 C3 C4 -13.6(10) . . . . no
C65 C2 C3 C8 164.4(9) . . . . no
C1 C2 C65 C57 1.0(11) . . . . no
C3 C2 C65 C57 177.8(6) . . . . no
C2 C3 C4 C5 -179.5(6) . . . . no
C8 C3 C4 C5 2.7(12) . . . . no
C2 C3 C8 C7 178.2(8) . . . . no
C4 C3 C8 C7 -3.9(16) . . . . no
C3 C4 C5 C6 0.0(11) . . . . no
C3 C4 C5 C13 177.8(6) . . . . no
C4 C5 C6 C7 -1.4(16) . . . . no
C13 C5 C6 C7 -179.0(8) . . . . no
C4 C5 C13 C15 -159.4(7) . . . . no
C6 C5 C13 C15 18.3(12) . . . . no
C5 C6 C7 C8 0.1(16) . . . . no
C5 C6 C7 C9 178.5(7) . . . . no
C6 C7 C8 C3 2.5(16) . . . . no
C9 C7 C8 C3 -176.1(8) . . . . no
C6 C7 C9 C10 132.6(8) . . . . no
C6 C7 C9 C11 -108.8(8) . . . . no
C6 C7 C9 C12 11.5(9) . . . . no
C8 C7 C9 C10 -49.0(8) . . . . no
C8 C7 C9 C11 69.6(7) . . . . no
C8 C7 C9 C12 -170.1(7) . . . . no
C5 C13 C15 C14 -2.1(11) . . . . no
C5 C13 C15 C16 177.6(6) . . . . no
C13 C15 C16 C17 -18.0(11) . . . . no
C13 C15 C16 C21 160.1(7) . . . . no
C14 C15 C16 C17 161.6(6) . . . . no
C14 C15 C16 C21 -20.3(10) . . . . no
C15 C16 C17 C18 179.8(7) . . . . no
C21 C16 C17 C18 1.6(10) . . . . no
C15 C16 C21 C20 -179.8(6) . . . . no
C17 C16 C21 C20 -1.6(10) . . . . no
C16 C17 C18 C19 -1.6(11) . . . . no
C16 C17 C18 C26 -178.6(6) . . . . no
C17 C18 C19 C20 1.9(17) . . . . no
C26 C18 C19 C20 178.6(9) . . . . no
C17 C18 C26 C28 -154.6(7) . . . . no
C19 C18 C26 C28 28.8(13) . . . . no
C18 C19 C20 C21 -1.9(16) . . . . no
C18 C19 C20 C22 177.6(8) . . . . no
C19 C20 C21 C16 1.7(11) . . . . no
C22 C20 C21 C16 -177.8(5) . . . . no
C18 C26 C28 C27 -2.5(12) . . . . no
C18 C26 C28 C29 178.5(6) . . . . no
C26 C28 C29 C30 -22.0(11) . . . . no
C26 C28 C29 C34 156.2(7) . . . . no
C27 C28 C29 C30 158.9(6) . . . . no
C27 C28 C29 C34 -22.9(10) . . . . no
C28 C29 C30 C31 177.6(7) . . . . no
C34 C29 C30 C31 -0.7(10) . . . . no
C28 C29 C34 C33 -175.8(7) . . . . no
C30 C29 C34 C33 2.4(10) . . . . no
C29 C30 C31 C32 -3.1(12) . . . . no
C29 C30 C31 C39 179.9(6) . . . . no
C30 C31 C32 C33 5.4(16) . . . . no
C39 C31 C32 C33 -177.9(8) . . . . no
C30 C31 C39 C41 -165.1(9) . . . . no
C32 C31 C39 C41 18.2(14) . . . . no
C31 C32 C33 C34 -3.7(15) . . . . no
C31 C32 C33 C35 173.4(8) . . . . no
C32 C33 C34 C29 -0.4(11) . . . . no
C35 C33 C34 C29 -177.7(6) . . . . no
C32 C33 C35 C36 -65.1(8) . . . . no
C32 C33 C35 C37 57.0(8) . . . . no
C32 C33 C35 C38 179.3(8) . . . . no
C34 C33 C35 C36 112.0(5) . . . . no
C34 C33 C35 C37 -126.0(5) . . . . no
C34 C33 C35 C38 -3.7(5) . . . . no
C31 C39 C41 C40 1.5(16) . . . . no
C31 C39 C41 C42 177.4(8) . . . . no
C39 C41 C42 C43 -6.5(15) . . . . no
C39 C41 C42 C47 171.4(9) . . . . no
C40 C41 C42 C43 169.8(7) . . . . no
C40 C41 C42 C47 -12.2(13) . . . . no
C41 C42 C43 C44 177.7(8) . . . . no
C47 C42 C43 C44 -0.4(11) . . . . no
C41 C42 C47 C46 -178.6(8) . . . . no
C43 C42 C47 C46 -0.6(11) . . . . no
C42 C43 C44 C45 -0.8(12) . . . . no
C42 C43 C44 C52 -177.4(6) . . . . no
C43 C44 C45 C46 3.3(18) . . . . no
C52 C44 C45 C46 179.7(10) . . . . no
C43 C44 C52 C54 -158.2(8) . . . . no
C45 C44 C52 C54 25.4(14) . . . . no
C44 C45 C46 C47 -4.1(17) . . . . no
C44 C45 C46 C48 178.7(8) . . . . no
C45 C46 C47 C42 2.7(11) . . . . no
C48 C46 C47 C42 -179.6(6) . . . . no
C45 C46 C48 C49 -21.1(10) . . . . no
C45 C46 C48 C50 -143.2(10) . . . . no
C45 C46 C48 C51 94.7(10) . . . . no
C47 C46 C48 C49 161.7(5) . . . . no
C47 C46 C48 C50 39.5(5) . . . . no
C47 C46 C48 C51 -82.6(5) . . . . no
C44 C52 C54 C53 0.5(12) . . . . no
C44 C52 C54 C55 178.7(7) . . . . no
C52 C54 C55 C56 -17.7(12) . . . . no
C52 C54 C55 C60 158.4(10) . . . . no
C53 C54 C55 C56 160.6(6) . . . . no
C53 C54 C55 C60 -23.3(12) . . . . no
C54 C55 C56 C57 176.3(7) . . . . no
C60 C55 C56 C57 -0.3(11) . . . . no
C54 C55 C60 C59 -177.1(9) . . . . no
C56 C55 C60 C59 -0.8(15) . . . . no
C55 C56 C57 C58 0.7(12) . . . . no
C55 C56 C57 C65 178.1(6) . . . . no
C56 C57 C58 C59 0.0(16) . . . . no
C65 C57 C58 C59 -177.2(9) . . . . no
C56 C57 C65 C2 -153.5(7) . . . . no
C58 C57 C65 C2 23.6(13) . . . . no
C57 C58 C59 C60 -0.8(15) . . . . no
C57 C58 C59 C61 178.5(8) . . . . no
C58 C59 C60 C55 1.3(15) . . . . no
C61 C59 C60 C55 -178.1(9) . . . . no
C58 C59 C61 C62 128.9(8) . . . . no
C58 C59 C61 C63 -108.8(8) . . . . no
C58 C59 C61 C64 13.4(8) . . . . no
C60 C59 C61 C62 -51.8(6) . . . . no
C60 C59 C61 C63 70.4(6) . . . . no
C60 C59 C61 C64 -167.3(6) . . . . no
